data_4502394
loop_
_publ_author_name
'Martins, Felipe T.'
'Doriguetto, Ant\^onio C.'
'Ellena, Javier'

_publ_section_title
;
 From Rational Design of Drug Crystals to Understanding of Nucleic Acid
 Structures: Lamivudine Duplex
;
_journal_issue 2
_journal_name_full 'Crystal Growth &amp; Design'
_journal_page_first 676
_journal_paper_doi 10.1021/cg901103r
_journal_volume 10
_journal_year 2010
_chemical_absolute_configuration rmad
_chemical_formula_sum 'C75 H114 Cl2 N24 O37 S8'
_chemical_formula_weight 2271.28
_chemical_name_common 'lamivudine double strand'
_space_group_IT_number 4
_symmetry_cell_setting monoclinic
_symmetry_space_group_name_Hall 'P 2yb'
_symmetry_space_group_name_H-M 'P 1 21 1'
_atom_sites_solution_hydrogens geom
_atom_sites_solution_primary direct
_atom_sites_solution_secondary difmap
_audit_creation_method SHELXL-97
_cell_angle_alpha 90.00
_cell_angle_beta 117.4652(5)
_cell_angle_gamma 90.00
_cell_formula_units_Z 2
_cell_length_a 14.22190(20)
_cell_length_b 25.60790(29)
_cell_length_c 15.17540(20)
_cell_measurement_reflns_used 85117
_cell_measurement_temperature 150.0(2)
_cell_measurement_theta_max 25.350
_cell_measurement_theta_min 2.910
_cell_volume 4903.86(11)
_computing_structure_refinement 'SHELXL-97 (Sheldrick, 1997)'
_diffrn_ambient_temperature 150.0(2)
_diffrn_measured_fraction_theta_full 0.986
_diffrn_measured_fraction_theta_max 0.986
_diffrn_radiation_monochromator graphite
_diffrn_radiation_source 'fine-focus sealed tube'
_diffrn_radiation_type MoK\a
_diffrn_radiation_wavelength 0.71073
_diffrn_reflns_av_R_equivalents 0.0952
_diffrn_reflns_av_sigmaI/netI 0.0717
_diffrn_reflns_limit_h_max 17
_diffrn_reflns_limit_h_min -17
_diffrn_reflns_limit_k_max 30
_diffrn_reflns_limit_k_min -30
_diffrn_reflns_limit_l_max 18
_diffrn_reflns_limit_l_min -18
_diffrn_reflns_number 64288
_diffrn_reflns_theta_full 25.42
_diffrn_reflns_theta_max 25.42
_diffrn_reflns_theta_min 2.97
_exptl_absorpt_coefficient_mu 0.335
_exptl_absorpt_correction_T_max 0.964
_exptl_absorpt_correction_T_min 0.884
_exptl_absorpt_correction_type gaussian
_exptl_absorpt_process_details
;
   P. Coppens, L. Leiserowitz, D Rabinovich, Acta Cryst.
   (1965), 18, 1035-1038
;
_exptl_crystal_colour colorless
_exptl_crystal_density_diffrn 1.538
_exptl_crystal_density_method 'not measured'
_exptl_crystal_description prism
_exptl_crystal_F_000 2380
_exptl_crystal_size_max 0.477
_exptl_crystal_size_mid 0.208
_exptl_crystal_size_min 0.179
_refine_diff_density_max 0.781
_refine_diff_density_min -0.677
_refine_diff_density_rms 0.165
_refine_ls_abs_structure_details 'Flack H D (1983), Acta Cryst. A39, 876-881'
_refine_ls_abs_structure_Flack 0.05(5)
_refine_ls_extinction_method none
_refine_ls_goodness_of_fit_ref 1.101
_refine_ls_hydrogen_treatment constr
_refine_ls_matrix_type full
_refine_ls_number_parameters 1367
_refine_ls_number_reflns 17829
_refine_ls_number_restraints 2
_refine_ls_restrained_S_all 1.105
_refine_ls_R_factor_all 0.0789
_refine_ls_R_factor_gt 0.0588
_refine_ls_shift/su_max 0.044
_refine_ls_shift/su_mean 0.003
_refine_ls_structure_factor_coef Fsqd
_refine_ls_weighting_details 'calc w=1/[\s^2^(Fo^2^)+(0.1078P)^2^+0.3016P] where P=(Fo^2^+2Fc^2^)/3'
_refine_ls_weighting_scheme calc
_refine_ls_wR_factor_gt 0.1517
_refine_ls_wR_factor_ref 0.1720
_reflns_number_gt 14662
_reflns_number_total 17829
_reflns_threshold_expression >2sigma(I)
_cod_data_source_file cg901103r_si_001.cif
_cod_data_source_block LamivudineDuplex_lt
_cod_original_cell_volume 4903.858(112)
_cod_original_sg_symbol_H-M 'P 21'
_cod_database_code 4502394

loop_
_symmetry_equiv_pos_as_xyz
'x, y, z'
'-x, y+1/2, -z'

loop_
_atom_site_label
_atom_site_type_symbol
_atom_site_fract_x
_atom_site_fract_y
_atom_site_fract_z
_atom_site_U_iso_or_equiv
_atom_site_adp_type
_atom_site_occupancy
_atom_site_symmetry_multiplicity
_atom_site_calc_flag
_atom_site_refinement_flags
_atom_site_disorder_assembly
_atom_site_disorder_group
S3'a S 0.52095(17) 0.49031(9) 0.64301(17) 0.0479(5) Uani 0.60 1 d P A 1
O2a O 0.7896(2) 0.40446(13) 0.9221(2) 0.0407(7) Uani 1 1 d . A 1
N1a N 0.6090(3) 0.40436(16) 0.8295(3) 0.0436(10) Uani 1 1 d . A 1
N3a N 0.6902(3) 0.40038(14) 1.0035(3) 0.0373(8) Uani 1 1 d . A 1
H3a H 0.7466 0.3979 1.0594 0.045 Uiso 1 1 calc R A 1
N4a N 0.5932(3) 0.40051(15) 1.0901(3) 0.0438(10) Uani 1 1 d . A 1
H4Nxa H 0.6517 0.3995 1.1444 0.053 Uiso 1 1 calc R A 1
H4Nya H 0.5337 0.4010 1.0919 0.053 Uiso 1 1 calc R A 1
C5a C 0.5013(4) 0.40170(18) 0.9125(4) 0.0457(12) Uani 1 1 d . A 1
H5a H 0.4348 0.4005 0.9100 0.055 Uiso 1 1 calc R A 1
C4a C 0.5948(4) 0.40121(17) 1.0043(4) 0.0378(10) Uani 1 1 d . A 1
O1'a O 0.5296(3) 0.38840(16) 0.6593(3) 0.0689(12) Uani 1 1 d . A 1
C2a C 0.7010(4) 0.40336(18) 0.9182(3) 0.0392(10) Uani 1 1 d . A 1
C6a C 0.5120(4) 0.4039(2) 0.8282(4) 0.0503(13) Uani 1 1 d . A 1
H6a H 0.4513 0.4052 0.7673 0.060 Uiso 1 1 calc R A 1
C2'a' C 0.6589(14) 0.4664(12) 0.722(2) 0.054(3) Uani 0.40 1 d P B 2
H2'xa' H 0.7348 0.4706 0.7468 0.064 Uiso 0.40 1 d PR B 2
H2'ya' H 0.6312 0.4945 0.7460 0.064 Uiso 0.40 1 d PR B 2
C1'a C 0.6223(4) 0.4085(2) 0.7385(3) 0.0477(13) Uani 1 1 d . A 1
H1'a H 0.6852 0.3895 0.7458 0.057 Uiso 1 1 calc R A 1
C4'a C 0.4867(5) 0.4203(3) 0.5757(4) 0.0708(19) Uani 1 1 d . A 1
H4'a H 0.5172 0.4147 0.5303 0.085 Uiso 1 1 calc R A 1
O5'a O 0.3114(6) 0.3974(2) 0.5510(8) 0.151(3) Uani 1 1 d . A 1
H5'Oa H 0.2650 0.4165 0.5510 0.226 Uiso 1 1 calc R A 1
C5'a C 0.3728(5) 0.4242(4) 0.5269(6) 0.102(3) Uani 1 1 d . A 1
H5'xa H 0.3564 0.4606 0.5310 0.123 Uiso 1 1 calc R A 1
H5'ya H 0.3499 0.4171 0.4572 0.123 Uiso 1 1 calc R A 1
S3'a' S 0.5870(3) 0.45759(14) 0.5889(2) 0.0507(8) Uani 0.40 1 d P B 2
C2'a C 0.6258(7) 0.4620(7) 0.7121(13) 0.054(3) Uani 0.60 1 d P A 1
H2'xa H 0.6598 0.4819 0.7732 0.064 Uiso 0.60 1 calc PR A 1
H2'ya H 0.6717 0.4638 0.6807 0.064 Uiso 0.60 1 calc PR A 1
S3'b S -0.01121(11) 0.42797(6) 0.61512(10) 0.0525(3) Uani 1 1 d . C 1
O2b O -0.2157(2) 0.39525(13) 0.2577(2) 0.0403(7) Uani 1 1 d . C 1
N3b N -0.1158(3) 0.39239(14) 0.1773(3) 0.0340(8) Uani 1 1 d . C 1
N1b N -0.0369(3) 0.38990(16) 0.3527(3) 0.0379(9) Uani 1 1 d . C 1
C5b C 0.0757(4) 0.3905(2) 0.2784(3) 0.0404(11) Uani 1 1 d . C 1
H5b H 0.1432 0.3915 0.2829 0.048 Uiso 1 1 calc R C 1
N4b N -0.0093(3) 0.39007(16) 0.1021(3) 0.0414(9) Uani 1 1 d . C 1
H4Nxb H -0.0656 0.3911 0.0459 0.050 Uiso 1 1 calc R C 1
H4Nyb H 0.0521 0.3888 0.1040 0.050 Uiso 1 1 calc R C 1
C4b C -0.0169(3) 0.39037(17) 0.1842(3) 0.0333(9) Uani 1 1 d . C 1
O1'b O 0.0258(4) 0.35604(15) 0.5114(3) 0.0619(11) Uani 1 1 d . C 1
C2b C -0.1281(3) 0.39268(18) 0.2603(3) 0.0352(10) Uani 1 1 d . C 1
C1'b C -0.0515(4) 0.3894(2) 0.4427(3) 0.0418(11) Uani 1 1 d . C 1
H1'b H -0.1224 0.3765 0.4267 0.050 Uiso 1 1 calc R C 1
C6b C 0.0618(4) 0.3892(2) 0.3598(4) 0.0411(11) Uani 1 1 d . C 1
H6b H 0.1206 0.3877 0.4220 0.049 Uiso 1 1 calc R C 1
C4'b C 0.0442(4) 0.3646(2) 0.6093(4) 0.0498(13) Uani 1 1 d . C 1
H4'b H 0.0066 0.3376 0.6265 0.060 Uiso 1 1 calc R C 1
C2'b C -0.0341(4) 0.4427(2) 0.4911(4) 0.0431(11) Uani 1 1 d . C 1
H2'xb H -0.0960 0.4647 0.4571 0.052 Uiso 1 1 calc R C 1
H2'yb H 0.0267 0.4600 0.4914 0.052 Uiso 1 1 calc R C 1
C5'b C 0.1620(4) 0.3599(2) 0.6800(4) 0.0526(13) Uani 1 1 d . C 1
H5'xb H 0.1738 0.3654 0.7469 0.079 Uiso 0.60 1 d PR C 1
H5'zb H 0.1997 0.3859 0.6631 0.079 Uiso 0.40 1 d PR C 2
H5'yb H 0.1870 0.3258 0.6745 0.079 Uiso 1 1 d R C 1
O5'b O 0.2266(5) 0.3970(3) 0.6695(5) 0.0635(18) Uani 0.60 1 d P C 1
H5'Ob H 0.2012 0.4065 0.6114 0.095 Uiso 0.60 1 d PR C 1
O5'b' O 0.1953(9) 0.3562(5) 0.7719(7) 0.068(3) Uani 0.40 1 d P D 2
H5'Ob' H 0.2601 0.3538 0.7983 0.102 Uiso 0.40 1 d PR D 2
S3'c S 0.22953(11) 0.22634(6) 0.44405(10) 0.0561(4) Uani 1 1 d . E 1
O2c O 0.3822(2) 0.27576(13) 0.7843(2) 0.0372(7) Uani 1 1 d . E 1
N3c N 0.5631(3) 0.27551(14) 0.8682(3) 0.0310(8) Uani 1 1 d . E 1
N1c N 0.4718(3) 0.27212(15) 0.6937(3) 0.0341(8) Uani 1 1 d . E 1
C4c C 0.6558(3) 0.27489(16) 0.8658(3) 0.0306(9) Uani 1 1 d . E 1
C6c C 0.5668(4) 0.27146(19) 0.6905(3) 0.0380(10) Uani 1 1 d . E 1
H6c H 0.5668 0.2702 0.6292 0.046 Uiso 1 1 calc R E 1
C2c C 0.4693(3) 0.27454(16) 0.7836(3) 0.0299(9) Uani 1 1 d . E 1
N4c N 0.7444(3) 0.27763(14) 0.9507(3) 0.0367(8) Uani 1 1 d . E 1
H4Nxc H 0.7416 0.2798 1.0059 0.044 Uiso 1 1 calc R E 1
H4Nyc H 0.8048 0.2773 0.9505 0.044 Uiso 1 1 calc R E 1
C5c C 0.6587(4) 0.27265(18) 0.7730(3) 0.0375(10) Uani 1 1 d . E 1
H5c H 0.7227 0.2720 0.7704 0.045 Uiso 1 1 calc R E 1
C1'c C 0.3712(4) 0.27071(19) 0.6034(3) 0.0397(11) Uani 1 1 d . E 1
H1'c H 0.3186 0.2923 0.6110 0.048 Uiso 1 1 calc R E 1
O1'c O 0.3921(3) 0.29109(16) 0.5273(2) 0.0580(10) Uani 1 1 d . E 1
O5'c O 0.4046(4) 0.31682(17) 0.3539(3) 0.0640(11) Uani 1 1 d . E 1
H5'Oc H 0.4625 0.3171 0.4034 0.096 Uiso 1 1 calc R E 1
C4'c C 0.3031(4) 0.2830(2) 0.4317(3) 0.0456(12) Uani 1 1 d . E 1
H4'c H 0.2575 0.3140 0.4130 0.055 Uiso 1 1 calc R E 1
C5'c C 0.3447(5) 0.2750(3) 0.3595(4) 0.0619(15) Uani 1 1 d . E 1
H5'xc H 0.3883 0.2438 0.3778 0.074 Uiso 1 1 calc R E 1
H5'yc H 0.2856 0.2691 0.2942 0.074 Uiso 1 1 calc R E 1
C2'c C 0.3292(4) 0.2169(2) 0.5715(3) 0.0477(12) Uani 1 1 d . E 1
H2'xc H 0.2981 0.2032 0.6118 0.057 Uiso 1 1 calc R E 1
H2'yc H 0.3845 0.1934 0.5755 0.057 Uiso 1 1 calc R E 1
S3'd S 0.84006(12) 0.22898(8) 0.46679(10) 0.0667(4) Uani 1 1 d . F 1
O2d O 0.7124(2) 0.27714(13) 0.1217(2) 0.0405(7) Uani 1 1 d . F 1
N3d N 0.5329(3) 0.28114(13) 0.0398(3) 0.0296(7) Uani 1 1 d . F 1
H3d H 0.5344 0.2786 -0.0161 0.035 Uiso 1 1 calc R F 1
N4d N 0.3520(3) 0.28735(15) -0.0479(3) 0.0355(8) Uani 1 1 d . F 1
H4Nxd H 0.3565 0.2852 -0.1024 0.043 Uiso 1 1 calc R F 1
H4Nyd H 0.2910 0.2904 -0.0496 0.043 Uiso 1 1 calc R F 1
N1d N 0.6228(3) 0.28277(14) 0.2120(3) 0.0325(8) Uani 1 1 d . F 1
O1'd O 0.7123(3) 0.30941(14) 0.3766(2) 0.0508(9) Uani 1 1 d . F 1
C4d C 0.4377(3) 0.28592(16) 0.0373(3) 0.0300(9) Uani 1 1 d . F 1
C6d C 0.5261(4) 0.28629(17) 0.2133(3) 0.0349(10) Uani 1 1 d . F 1
H6d H 0.5252 0.2875 0.2742 0.042 Uiso 1 1 calc R F 1
C5d C 0.4338(4) 0.28804(19) 0.1295(3) 0.0372(10) Uani 1 1 d . F 1
H5d H 0.3696 0.2905 0.1315 0.045 Uiso 1 1 calc R F 1
C2d C 0.6279(3) 0.28005(16) 0.1247(3) 0.0316(9) Uani 1 1 d . F 1
C4'd C 0.7649(4) 0.2860(2) 0.4739(4) 0.0541(14) Uani 1 1 d . F 1
H4'd H 0.8141 0.3114 0.5209 0.065 Uiso 1 1 calc R F 1
C1'd C 0.7232(4) 0.2780(2) 0.3042(3) 0.0431(11) Uani 1 1 d . F 1
H1'd H 0.7814 0.2915 0.2931 0.052 Uiso 1 1 calc R F 1
C5'd C 0.6828(5) 0.2720(3) 0.5051(4) 0.0631(16) Uani 1 1 d . F 1
H5'zd H 0.7170 0.2571 0.5705 0.095 Uiso 0.40 1 d PR F 2
H5'yd H 0.6351 0.2469 0.4592 0.095 Uiso 1 1 d R F 1
H5'xd H 0.6439 0.3025 0.5058 0.095 Uiso 0.60 1 d PR F 1
O5'd O 0.7303(5) 0.2564(3) 0.6033(4) 0.0568(16) Uani 0.60 1 d P F 1
H5'Od H 0.7526 0.2823 0.6386 0.085 Uiso 0.60 1 d PR F 1
C2'd C 0.7455(4) 0.2223(2) 0.3384(4) 0.0535(13) Uani 1 1 d . F 1
H2'xd H 0.7751 0.2031 0.3019 0.064 Uiso 1 1 calc R F 1
H2'yd H 0.6818 0.2047 0.3310 0.064 Uiso 1 1 calc R F 1
O5'd' O 0.6255(12) 0.3089(7) 0.5131(10) 0.107(5) Uani 0.40 1 d P G 2
H5'Od' H 0.6113 0.3305 0.4688 0.161 Uiso 0.40 1 d PR G 2
S3'e S 1.01593(10) 0.24755(5) 1.16865(10) 0.0452(3) Uani 1 1 d . H 1
O1'e O 1.0224(2) 0.14555(12) 1.1604(2) 0.0365(7) Uani 1 1 d . H 1
N1e N 0.8382(3) 0.15419(14) 1.0647(3) 0.0307(8) Uani 1 1 d . H 1
O2e O 0.7254(2) 0.15011(14) 1.1326(2) 0.0382(7) Uani 1 1 d . H 1
N4e N 0.5832(3) 0.14462(15) 0.7936(3) 0.0353(8) Uani 1 1 d . H 1
H4Nxe H 0.5208 0.1439 0.7894 0.042 Uiso 1 1 calc R H 1
H4Nye H 0.5907 0.1440 0.7406 0.042 Uiso 1 1 calc R H 1
N3e N 0.6548(3) 0.14759(14) 0.9636(3) 0.0303(8) Uani 1 1 d . H 1
H3e H 0.5917 0.1465 0.9576 0.036 Uiso 1 1 calc R H 1
C4e C 0.6667(3) 0.14661(16) 0.8807(3) 0.0301(9) Uani 1 1 d . H 1
C5e C 0.7713(3) 0.14752(18) 0.8903(3) 0.0359(10) Uani 1 1 d . H 1
H5e H 0.7827 0.1453 0.8349 0.043 Uiso 1 1 calc R H 1
C4'e C 1.0926(3) 0.1895(2) 1.1817(3) 0.0386(10) Uani 1 1 d . H 1
H4'e H 1.1482 0.1869 1.2506 0.046 Uiso 1 1 calc R H 1
C1'e C 0.9290(3) 0.15679(19) 1.1657(3) 0.0357(10) Uani 1 1 d . H 1
H1'e H 0.9190 0.1304 1.2074 0.043 Uiso 1 1 calc R H 1
C2e C 0.7376(3) 0.15026(17) 1.0561(3) 0.0323(9) Uani 1 1 d . H 1
C2'e C 0.9399(4) 0.21028(19) 1.2142(4) 0.0406(11) Uani 1 1 d . H 1
H2'xe H 0.9768 0.2076 1.2860 0.049 Uiso 1 1 calc R H 1
H2'ye H 0.8710 0.2260 1.1942 0.049 Uiso 1 1 calc R H 1
C5'e C 1.1434(4) 0.1874(2) 1.1134(4) 0.0492(13) Uani 1 1 d . H 1
H5'ze H 1.1910 0.2163 1.1268 0.074 Uiso 0.40 1 d PR H 2
H5'xe H 1.0891 0.1890 1.0456 0.074 Uiso 0.60 1 d PR H 1
H5'ye H 1.1820 0.1553 1.1242 0.074 Uiso 1 1 d R H 1
C6e C 0.8526(3) 0.15177(18) 0.9821(3) 0.0360(10) Uani 1 1 d . H 1
H6e H 0.9212 0.1531 0.9895 0.043 Uiso 1 1 calc R H 1
O5'e O 1.2205(5) 0.2249(3) 1.1398(5) 0.0592(17) Uani 0.60 1 d P H 1
H5'Oe H 1.1920 0.2531 1.1181 0.089 Uiso 0.60 1 d PR H 1
O5'e' O 1.0726(7) 0.1929(4) 1.0101(6) 0.051(2) Uani 0.40 1 d P I 2
H5'Oe' H 1.0803 0.1683 0.9794 0.077 Uiso 0.40 1 d PR I 2
S3'f S 0.06492(9) 0.23912(4) 0.73816(9) 0.0387(3) Uani 1 1 d . J 1
N1f N 0.2654(3) 0.15709(14) 0.8465(2) 0.0291(7) Uani 1 1 d . J 1
O1'f O 0.0860(2) 0.13763(11) 0.7479(2) 0.0333(7) Uani 1 1 d . J 1
O2f O 0.3799(2) 0.14894(13) 0.7814(2) 0.0363(7) Uani 1 1 d . J 1
N3f N 0.4500(3) 0.15466(14) 0.9500(3) 0.0298(7) Uani 1 1 d . J 1
N4f N 0.5192(3) 0.15884(15) 1.1200(3) 0.0339(8) Uani 1 1 d . J 1
H4Nxf H 0.5820 0.1575 1.1252 0.041 Uiso 1 1 calc R J 1
H4Nyf H 0.5107 0.1608 1.1724 0.041 Uiso 1 1 calc R J 1
C2f C 0.3668(3) 0.15346(16) 0.8559(3) 0.0306(9) Uani 1 1 d . J 1
C1'f C 0.1769(3) 0.15630(18) 0.7443(3) 0.0316(9) Uani 1 1 d . J 1
H1'f H 0.1948 0.1329 0.7032 0.038 Uiso 1 1 calc R J 1
C4f C 0.4351(3) 0.15778(16) 1.0306(3) 0.0283(9) Uani 1 1 d . J 1
C5f C 0.3302(3) 0.16109(17) 1.0202(3) 0.0334(9) Uani 1 1 d . J 1
H5f H 0.3186 0.1636 1.0755 0.040 Uiso 1 1 calc R J 1
C4'f C 0.0016(3) 0.17515(18) 0.7155(3) 0.0333(9) Uani 1 1 d . J 1
H4'f H -0.0439 0.1709 0.6440 0.040 Uiso 1 1 calc R J 1
C2'f C 0.1544(3) 0.21104(18) 0.6981(3) 0.0354(10) Uani 1 1 d . J 1
H2'xf H 0.1219 0.2091 0.6262 0.043 Uiso 1 1 calc R J 1
H2'yf H 0.2190 0.2314 0.7219 0.043 Uiso 1 1 calc R J 1
C6f C 0.2496(3) 0.16046(17) 0.9289(3) 0.0312(9) Uani 1 1 d . J 1
H6f H 0.1807 0.1624 0.9206 0.037 Uiso 1 1 calc R J 1
C5'f C -0.0633(3) 0.1662(2) 0.7692(3) 0.0377(10) Uani 1 1 d . J 1
H5'xf H -0.1197 0.1913 0.7465 0.057 Uiso 0.60 1 d PR J 1
H5'zf H -0.0192 0.1704 0.8393 0.057 Uiso 0.40 1 d PR J 2
H5'yf H -0.0925 0.1316 0.7560 0.057 Uiso 1 1 d R J 1
O5'f O -0.0066(4) 0.1759(2) 0.8732(4) 0.0404(13) Uani 0.60 1 d P J 1
H5'Of H 0.0063 0.2072 0.8832 0.061 Uiso 0.60 1 d PR J 1
O5'f' O -0.1462(6) 0.2025(3) 0.7383(6) 0.0432(19) Uani 0.40 1 d P K 2
H5'Of' H -0.1237 0.2300 0.7682 0.065 Uiso 0.40 1 d PR K 2
S3'g S 0.46558(9) -0.05984(5) 0.67203(9) 0.0405(3) Uani 1 1 d . L 1
O2g O 0.2026(2) 0.02476(13) 0.7286(2) 0.0359(7) Uani 1 1 d . L 1
O1'g O 0.4590(2) 0.04163(12) 0.6863(2) 0.0366(7) Uani 1 1 d . L 1
N1g N 0.3815(3) 0.02271(14) 0.7894(3) 0.0302(8) Uani 1 1 d . L 1
N4g N 0.4070(3) 0.03128(15) 1.0654(3) 0.0349(8) Uani 1 1 d . L 1
H4Nxg H 0.3505 0.0329 1.0726 0.042 Uiso 1 1 calc R L 1
H4Nyg H 0.4682 0.0317 1.1167 0.042 Uiso 1 1 calc R L 1
N3g N 0.3019(3) 0.02773(14) 0.8962(3) 0.0313(8) Uani 1 1 d . L 1
O5'g O 0.6750(3) 0.00399(15) 0.8126(3) 0.0526(9) Uani 1 1 d . L 1
H5'Og H 0.6884 -0.0271 0.8252 0.079 Uiso 1 1 d R L 1
C2g C 0.2921(3) 0.02511(16) 0.8035(3) 0.0314(9) Uani 1 1 d . L 1
C6g C 0.4796(3) 0.02331(17) 0.8686(3) 0.0330(9) Uani 1 1 d . L 1
H6g H 0.5390 0.0218 0.8580 0.040 Uiso 1 1 calc R L 1
C5g C 0.4922(3) 0.02605(18) 0.9613(3) 0.0342(9) Uani 1 1 d . L 1
H5g H 0.5595 0.0266 1.0154 0.041 Uiso 1 1 calc R L 1
C4g C 0.3996(3) 0.02820(16) 0.9748(3) 0.0280(8) Uani 1 1 d . L 1
C1'g C 0.3653(3) 0.02342(19) 0.6856(3) 0.0352(10) Uani 1 1 d . L 1
H1'g H 0.3076 0.0476 0.6468 0.042 Uiso 1 1 calc R L 1
C5'g C 0.6297(4) 0.0115(2) 0.7100(4) 0.0434(11) Uani 1 1 d . L 1
H5'xg H 0.6630 -0.0124 0.6833 0.065 Uiso 1 1 calc R L 1
H5'zg H 0.6458 0.0467 0.6976 0.065 Uiso 1 1 calc R L 1
C4'g C 0.5102(4) 0.00360(18) 0.6539(4) 0.0380(10) Uani 1 1 d . L 1
H4'g H 0.4869 0.0086 0.5828 0.046 Uiso 1 1 calc R L 1
C2'g C 0.3379(4) -0.02995(19) 0.6376(3) 0.0385(10) Uani 1 1 d . L 1
H2'xg H 0.2971 -0.0270 0.5660 0.046 Uiso 1 1 calc R L 1
H2'yg H 0.2976 -0.0501 0.6627 0.046 Uiso 1 1 calc R L 1
S3'h S 0.94682(9) -0.06213(4) 0.12196(8) 0.0369(3) Uani 1 1 d . M 1
O1'h O 0.9415(2) 0.03941(11) 0.1087(2) 0.0337(7) Uani 1 1 d . M 1
O2h O 1.2064(2) 0.03280(13) 0.0745(2) 0.0383(7) Uani 1 1 d . M 1
N1h N 1.0270(3) 0.02580(14) 0.0103(3) 0.0302(7) Uani 1 1 d . M 1
N3h N 1.1082(3) 0.02754(14) -0.0928(2) 0.0298(7) Uani 1 1 d . M 1
H3h H 1.1647 0.0294 -0.1000 0.036 Uiso 1 1 calc R M 1
N4h N 1.0143(3) 0.02152(15) -0.2634(3) 0.0330(8) Uani 1 1 d . M 1
H4Nxh H 1.0729 0.0229 -0.2669 0.040 Uiso 1 1 calc R M 1
H4Nyh H 0.9551 0.0189 -0.3168 0.040 Uiso 1 1 calc R M 1
O5'h O 0.7332(3) -0.03765(14) 0.1202(3) 0.0496(9) Uani 1 1 d . M 1
H5'Oh H 0.6966 -0.0258 0.1442 0.074 Uiso 1 1 d R M 1
C4h C 1.0152(3) 0.02345(16) -0.1753(3) 0.0299(9) Uani 1 1 d . M 1
C4'h C 0.8976(3) -0.00089(17) 0.1442(3) 0.0331(9) Uani 1 1 d . M 1
H4'h H 0.9226 0.0036 0.2157 0.040 Uiso 1 1 calc R M 1
C5h C 0.9211(3) 0.02181(18) -0.1645(3) 0.0326(9) Uani 1 1 d . M 1
H5h H 0.8549 0.0203 -0.2199 0.039 Uiso 1 1 calc R M 1
C2'h C 1.0711(3) -0.02874(19) 0.1618(3) 0.0356(10) Uani 1 1 d . M 1
H2'xh H 1.1088 -0.0262 0.2337 0.043 Uiso 1 1 calc R M 1
H2'yh H 1.1157 -0.0467 0.1386 0.043 Uiso 1 1 calc R M 1
C2h C 1.1201(3) 0.02893(17) 0.0025(3) 0.0311(9) Uani 1 1 d . M 1
C6h C 0.9303(3) 0.02243(17) -0.0716(3) 0.0332(9) Uani 1 1 d . M 1
H6h H 0.8695 0.0205 -0.0634 0.040 Uiso 1 1 calc R M 1
C1'h C 1.0397(3) 0.02493(18) 0.1147(3) 0.0326(9) Uani 1 1 d . M 1
H1'h H 1.0937 0.0504 0.1554 0.039 Uiso 1 1 calc R M 1
C5'h C 0.7787(3) 0.0042(2) 0.0905(3) 0.0395(11) Uani 1 1 d . M 1
H5'yh H 0.7576 0.0374 0.1065 0.059 Uiso 1 1 calc R M 1
H5'zh H 0.7539 0.0029 0.0193 0.059 Uiso 1 1 calc R M 1
O4xMa O 0.6403(3) 0.01685(14) 0.2135(2) 0.0479(9) Uani 1 1 d . N 1
O1yMa O 0.8281(3) 0.02366(17) 0.5318(3) 0.0753(14) Uani 1 1 d . N 1
O1xMa O 0.7778(3) 0.07874(16) 0.6101(3) 0.0599(10) Uani 1 1 d . N 1
C4Ma C 0.6905(4) 0.0257(2) 0.3031(4) 0.0494(13) Uani 1 1 d . N 1
C2Ma C 0.6994(4) 0.0879(2) 0.4379(4) 0.0477(12) Uani 1 1 d . N 1
H2Ma H 0.6734 0.1201 0.4449 0.057 Uiso 1 1 calc R N 1
O4yMa O 0.7668(4) -0.0031(2) 0.3607(4) 0.116(3) Uani 1 1 d . N 1
H4OMa H 0.7885 0.0069 0.4181 0.174 Uiso 1 1 calc R N 1
C3Ma C 0.6646(4) 0.0723(2) 0.3434(4) 0.0485(12) Uani 1 1 d . N 1
H3Ma H 0.6163 0.0948 0.2959 0.058 Uiso 1 1 calc R N 1
C1Ma C 0.7729(4) 0.0622(2) 0.5337(4) 0.0460(12) Uani 1 1 d . N 1
O4yMb O 0.2642(3) 0.07246(15) 0.3010(3) 0.0527(9) Uani 1 1 d . O 1
H4OMb H 0.2954 0.0912 0.2792 0.079 Uiso 1 1 calc R O 1
O1xMb O 0.5068(3) 0.17342(14) 0.3000(3) 0.0515(9) Uani 1 1 d . O 1
O1yMb O 0.3718(3) 0.11855(18) 0.2400(3) 0.0599(10) Uani 1 1 d . O 1
C3Mb C 0.4043(4) 0.1092(2) 0.4490(4) 0.0480(12) Uani 1 1 d . O 1
H3Mb H 0.4312 0.1100 0.5176 0.058 Uiso 1 1 calc R O 1
O4xMb O 0.2790(4) 0.0506(2) 0.4452(3) 0.0815(14) Uani 1 1 d . O 1
C1Mb C 0.4431(4) 0.1450(2) 0.3105(4) 0.0420(11) Uani 1 1 d . O 1
C2Mb C 0.4567(4) 0.1385(2) 0.4140(4) 0.0522(13) Uani 1 1 d . O 1
H2Mb H 0.5111 0.1583 0.4617 0.063 Uiso 1 1 calc R O 1
C4Mb C 0.3098(4) 0.0754(2) 0.3962(4) 0.0488(12) Uani 1 1 d . O 1
O2IA O 0.0729(6) 0.0394(3) 0.3904(6) 0.130(2) Uani 1 1 d . P 1
H2OIA H 0.1376 0.0374 0.4150 0.195 Uiso 1 1 calc R P 1
C3IA C -0.0653(11) 0.0907(6) 0.3829(8) 0.168(6) Uani 1 1 d . P 1
H3IAx H -0.1112 0.0770 0.3183 0.252 Uiso 0.50 1 calc PR P 1
H3IAy H -0.0845 0.1262 0.3870 0.252 Uiso 0.50 1 calc PR P 1
H3IAz H -0.0722 0.0702 0.4325 0.252 Uiso 0.50 1 calc PR P 1
H3IAx' H -0.0674 0.1053 0.4403 0.252 Uiso 0.50 1 calc PR P 1
H3IAy' H -0.0941 0.0560 0.3715 0.252 Uiso 0.50 1 calc PR P 1
H3IAz' H -0.1064 0.1121 0.3260 0.252 Uiso 0.50 1 calc PR P 1
C1IA C 0.1196(11) 0.1098(5) 0.5072(6) 0.156(6) Uani 1 1 d D P 1
H1IAx H 0.1919 0.1086 0.5189 0.233 Uiso 0.50 1 calc PR P 1
H1IAy H 0.1116 0.0884 0.5553 0.233 Uiso 0.50 1 calc PR P 1
H1IAz H 0.1007 0.1451 0.5130 0.233 Uiso 0.50 1 calc PR P 1
H1IAx' H 0.0776 0.1195 0.5392 0.233 Uiso 0.50 1 calc PR P 1
H1IAy' H 0.1579 0.1397 0.5028 0.233 Uiso 0.50 1 calc PR P 1
H1IAz' H 0.1687 0.0829 0.5451 0.233 Uiso 0.50 1 calc PR P 1
C2IA C 0.0449(6) 0.0888(4) 0.3997(9) 0.133(5) Uani 1 1 d D P 1
H2IA H 0.0523 0.1112 0.3509 0.160 Uiso 1 1 calc R P 1
Cl1 Cl 0.25268(10) 0.38687(5) 0.17139(10) 0.0508(3) Uani 1 1 d . Q 1
Cl2 Cl 0.93728(10) 0.29191(6) 0.88881(11) 0.0567(4) Uani 1 1 d . R 1
O1W O 0.6546(3) 0.15467(16) 0.6407(2) 0.0514(9) Uani 1 1 d . S 1
H2W H 0.6736 0.1858 0.6400 0.077 Uiso 1 1 d R S 1
H1W H 0.6870 0.1357 0.6188 0.077 Uiso 1 1 d R S 1
O2W O 0.3800(3) 0.40453(13) 0.0525(3) 0.0558(9) Uani 1 1 d . T 1
H3W H 0.3244 0.4020 0.0588 0.084 Uiso 1 1 d R T 1
H4W H 0.3539 0.4161 -0.0066 0.084 Uiso 1 1 d R T 1
O3W O 0.1795(3) 0.30463(16) 0.9935(3) 0.0578(10) Uani 1 1 d . U 1
H6W H 0.1129 0.3023 0.9649 0.087 Uiso 1 1 d R U 1
H5W H 0.1965 0.3296 1.0334 0.087 Uiso 1 1 d R U 1
O4W O 0.8220(5) 0.3541(3) 0.6895(5) 0.1065(19) Uani 1 1 d . V 1
H8W H 0.8380 0.3872 0.6942 0.160 Uiso 1 1 d R V 1
H7W H 0.8357 0.3470 0.7507 0.160 Uiso 1 1 d R V 1

loop_
_atom_site_aniso_label
_atom_site_aniso_U_11
_atom_site_aniso_U_22
_atom_site_aniso_U_33
_atom_site_aniso_U_23
_atom_site_aniso_U_13
_atom_site_aniso_U_12
S3'a 0.0400(11) 0.0553(12) 0.0474(12) 0.0157(10) 0.0193(10) 0.0051(10)
O2a 0.0348(17) 0.0470(18) 0.0347(17) 0.0082(14) 0.0111(14) 0.0007(15)
N1a 0.038(2) 0.044(2) 0.033(2) 0.0002(18) 0.0028(18) -0.0056(18)
N3a 0.0280(18) 0.0344(19) 0.040(2) 0.0023(17) 0.0075(17) 0.0015(16)
N4a 0.0320(19) 0.036(2) 0.060(3) -0.0018(19) 0.0187(19) 0.0003(17)
C5a 0.028(2) 0.037(2) 0.054(3) 0.006(2) 0.003(2) 0.001(2)
C4a 0.034(2) 0.026(2) 0.047(3) -0.001(2) 0.013(2) -0.0016(18)
O1'a 0.068(3) 0.051(2) 0.047(2) -0.0061(18) -0.008(2) -0.012(2)
C2a 0.042(3) 0.031(2) 0.038(3) 0.0025(19) 0.012(2) -0.001(2)
C6a 0.031(2) 0.042(3) 0.058(3) 0.008(2) 0.004(2) -0.004(2)
C2'a' 0.067(8) 0.038(3) 0.030(4) -0.003(3) -0.001(8) -0.032(8)
C1'a 0.048(3) 0.046(3) 0.029(2) 0.002(2) 0.000(2) -0.007(2)
C4'a 0.048(3) 0.130(6) 0.027(2) 0.015(3) 0.011(2) -0.009(4)
O5'a 0.100(5) 0.078(4) 0.304(11) -0.009(5) 0.118(6) 0.003(3)
C5'a 0.053(4) 0.171(9) 0.070(5) 0.051(5) 0.017(3) -0.016(5)
S3'a' 0.0533(19) 0.063(2) 0.0336(15) 0.0082(14) 0.0177(14) -0.0140(16)
C2'a 0.067(8) 0.038(3) 0.030(4) -0.003(3) -0.001(8) -0.032(8)
S3'b 0.0551(8) 0.0658(9) 0.0400(7) -0.0057(6) 0.0248(6) -0.0002(7)
O2b 0.0320(16) 0.0513(19) 0.0410(18) -0.0033(15) 0.0198(14) -0.0014(15)
N3b 0.0316(19) 0.036(2) 0.0323(19) 0.0011(16) 0.0131(16) 0.0021(16)
N1b 0.038(2) 0.046(2) 0.0277(19) -0.0041(16) 0.0134(17) -0.0016(18)
C5b 0.026(2) 0.051(3) 0.040(3) -0.007(2) 0.012(2) 0.002(2)
N4b 0.036(2) 0.055(2) 0.039(2) -0.0013(19) 0.0215(18) 0.0024(19)
C4b 0.032(2) 0.031(2) 0.038(2) -0.0026(18) 0.016(2) 0.0000(18)
O1'b 0.092(3) 0.050(2) 0.037(2) 0.0066(17) 0.024(2) 0.021(2)
C2b 0.035(2) 0.038(2) 0.029(2) 0.0007(18) 0.0119(19) -0.001(2)
C1'b 0.046(3) 0.048(3) 0.035(2) 0.002(2) 0.022(2) -0.006(2)
C6b 0.034(2) 0.048(3) 0.037(2) 0.001(2) 0.014(2) 0.003(2)
C4'b 0.053(3) 0.057(3) 0.038(3) -0.001(2) 0.020(2) -0.010(3)
C2'b 0.042(3) 0.048(3) 0.042(3) -0.003(2) 0.022(2) 0.000(2)
C5'b 0.046(3) 0.055(3) 0.051(3) 0.007(3) 0.017(3) -0.003(3)
O5'b 0.051(4) 0.071(4) 0.082(5) 0.008(4) 0.042(4) -0.018(3)
O5'b' 0.058(6) 0.091(8) 0.041(5) 0.008(5) 0.012(5) 0.009(6)
S3'c 0.0449(7) 0.0842(10) 0.0347(6) -0.0077(6) 0.0146(6) -0.0162(7)
O2c 0.0271(15) 0.0502(19) 0.0335(16) -0.0047(14) 0.0132(13) -0.0016(14)
N3c 0.0281(18) 0.0349(19) 0.0313(19) 0.0009(15) 0.0147(16) -0.0017(15)
N1c 0.0325(19) 0.044(2) 0.0251(18) -0.0013(16) 0.0125(16) -0.0008(16)
C4c 0.032(2) 0.026(2) 0.038(2) -0.0020(18) 0.020(2) -0.0007(17)
C6c 0.041(3) 0.047(3) 0.033(2) -0.003(2) 0.023(2) -0.002(2)
C2c 0.030(2) 0.030(2) 0.028(2) -0.0035(17) 0.0114(18) -0.0046(17)
N4c 0.0305(19) 0.043(2) 0.038(2) -0.0062(17) 0.0171(17) 0.0016(17)
C5c 0.037(2) 0.046(3) 0.039(3) 0.000(2) 0.026(2) 0.001(2)
C1'c 0.037(2) 0.049(3) 0.029(2) -0.003(2) 0.011(2) 0.004(2)
O1'c 0.069(2) 0.068(2) 0.0239(16) 0.0039(16) 0.0104(16) -0.022(2)
O5'c 0.066(3) 0.080(3) 0.041(2) -0.001(2) 0.0195(19) -0.014(2)
C4'c 0.042(3) 0.053(3) 0.030(2) -0.001(2) 0.006(2) 0.001(2)
C5'c 0.073(4) 0.072(4) 0.047(3) -0.013(3) 0.034(3) -0.016(3)
C2'c 0.049(3) 0.066(3) 0.034(2) -0.007(2) 0.024(2) -0.017(3)
S3'd 0.0490(8) 0.0983(12) 0.0378(7) 0.0143(7) 0.0073(6) 0.0009(8)
O2d 0.0323(16) 0.056(2) 0.0345(17) 0.0031(15) 0.0160(14) 0.0055(15)
N3d 0.0323(19) 0.0318(18) 0.0277(18) -0.0012(15) 0.0165(16) 0.0009(15)
N4d 0.034(2) 0.044(2) 0.0271(18) -0.0023(16) 0.0126(16) -0.0007(17)
N1d 0.0302(19) 0.038(2) 0.0295(19) -0.0005(15) 0.0139(16) -0.0008(16)
O1'd 0.065(2) 0.059(2) 0.0303(17) -0.0066(16) 0.0232(17) -0.0140(18)
C4d 0.031(2) 0.031(2) 0.029(2) 0.0001(17) 0.0146(18) 0.0005(18)
C6d 0.042(3) 0.037(2) 0.031(2) 0.0033(19) 0.021(2) -0.003(2)
C5d 0.036(2) 0.046(3) 0.037(2) 0.003(2) 0.024(2) 0.004(2)
C2d 0.037(2) 0.031(2) 0.030(2) 0.0010(17) 0.0176(19) -0.0005(19)
C4'd 0.054(3) 0.079(4) 0.028(2) -0.004(2) 0.018(2) -0.027(3)
C1'd 0.039(3) 0.055(3) 0.030(2) 0.003(2) 0.011(2) -0.008(2)
C5'd 0.061(4) 0.088(5) 0.048(3) 0.004(3) 0.032(3) -0.015(3)
O5'd 0.067(4) 0.072(4) 0.042(3) -0.009(3) 0.034(3) -0.014(3)
C2'd 0.048(3) 0.064(3) 0.039(3) 0.012(2) 0.011(2) 0.004(3)
O5'd' 0.114(11) 0.149(13) 0.089(10) 0.043(9) 0.072(9) 0.049(10)
S3'e 0.0463(7) 0.0400(6) 0.0504(7) -0.0060(5) 0.0233(6) -0.0047(5)
O1'e 0.0241(15) 0.0419(17) 0.0402(17) -0.0066(14) 0.0120(13) -0.0020(13)
N1e 0.0247(17) 0.0370(19) 0.0290(18) 0.0005(15) 0.0114(15) 0.0002(15)
O2e 0.0259(15) 0.062(2) 0.0272(15) 0.0035(15) 0.0121(13) -0.0010(15)
N4e 0.0283(18) 0.048(2) 0.0286(18) -0.0063(16) 0.0120(16) -0.0049(17)
N3e 0.0231(17) 0.0367(19) 0.0308(18) -0.0035(15) 0.0122(15) -0.0030(15)
C4e 0.029(2) 0.033(2) 0.029(2) -0.0015(18) 0.0138(18) -0.0012(18)
C5e 0.033(2) 0.043(2) 0.035(2) -0.008(2) 0.019(2) -0.001(2)
C4'e 0.028(2) 0.050(3) 0.035(2) -0.007(2) 0.0131(19) -0.007(2)
C1'e 0.028(2) 0.045(3) 0.032(2) 0.001(2) 0.0118(19) -0.0022(19)
C2e 0.029(2) 0.033(2) 0.038(2) 0.0016(19) 0.019(2) 0.0020(18)
C2'e 0.034(2) 0.051(3) 0.036(2) 0.000(2) 0.016(2) 0.007(2)
C5'e 0.033(2) 0.069(3) 0.047(3) -0.017(3) 0.019(2) -0.014(2)
C6e 0.029(2) 0.044(3) 0.039(2) -0.003(2) 0.020(2) 0.0018(19)
O5'e 0.044(3) 0.088(5) 0.048(3) -0.013(3) 0.023(3) -0.026(3)
O5'e' 0.051(5) 0.066(6) 0.041(5) -0.013(4) 0.026(4) -0.007(4)
S3'f 0.0376(6) 0.0364(6) 0.0452(6) 0.0063(5) 0.0217(5) 0.0038(5)
N1f 0.0233(17) 0.0336(18) 0.0292(18) 0.0014(15) 0.0110(15) 0.0041(15)
O1'f 0.0297(15) 0.0341(16) 0.0370(16) 0.0028(13) 0.0161(14) 0.0012(12)
O2f 0.0335(16) 0.0474(18) 0.0340(16) -0.0014(14) 0.0206(14) 0.0035(14)
N3f 0.0296(18) 0.0298(18) 0.0325(19) 0.0001(15) 0.0164(16) -0.0012(15)
N4f 0.0271(18) 0.045(2) 0.0282(18) 0.0023(16) 0.0116(16) 0.0004(16)
C2f 0.029(2) 0.029(2) 0.036(2) -0.0011(18) 0.0167(19) -0.0021(17)
C1'f 0.026(2) 0.040(2) 0.029(2) -0.0020(19) 0.0126(18) -0.0020(18)
C4f 0.029(2) 0.026(2) 0.032(2) 0.0017(17) 0.0165(19) -0.0006(17)
C5f 0.026(2) 0.039(2) 0.036(2) 0.0057(19) 0.0158(19) 0.0024(18)
C4'f 0.031(2) 0.043(2) 0.025(2) 0.0006(18) 0.0125(18) 0.0025(19)
C2'f 0.030(2) 0.043(2) 0.033(2) 0.0043(19) 0.0138(19) -0.0040(19)
C6f 0.027(2) 0.040(2) 0.031(2) 0.0031(19) 0.0167(19) 0.0027(18)
C5'f 0.023(2) 0.051(3) 0.036(2) -0.001(2) 0.0112(19) -0.002(2)
O5'f 0.034(3) 0.058(3) 0.031(3) 0.005(2) 0.017(2) 0.000(2)
O5'f' 0.032(4) 0.051(5) 0.044(5) 0.000(4) 0.016(4) -0.001(4)
S3'g 0.0386(6) 0.0415(6) 0.0449(6) -0.0009(5) 0.0223(5) 0.0002(5)
O2g 0.0245(15) 0.0470(18) 0.0334(16) 0.0060(14) 0.0110(13) 0.0032(13)
O1'g 0.0298(15) 0.0411(17) 0.0455(18) 0.0068(14) 0.0229(14) -0.0002(13)
N1g 0.0257(17) 0.0325(19) 0.0325(19) 0.0016(15) 0.0136(15) 0.0034(15)
N4g 0.0247(17) 0.044(2) 0.0311(19) 0.0028(17) 0.0090(15) 0.0068(16)
N3g 0.0261(17) 0.0289(17) 0.038(2) -0.0005(15) 0.0137(16) -0.0010(15)
O5'g 0.0379(18) 0.060(2) 0.060(2) -0.0014(18) 0.0217(17) -0.0027(16)
C2g 0.032(2) 0.028(2) 0.036(2) -0.0021(18) 0.017(2) -0.0014(18)
C6g 0.024(2) 0.032(2) 0.041(2) -0.0022(19) 0.0124(19) -0.0027(18)
C5g 0.027(2) 0.037(2) 0.037(2) -0.0004(19) 0.0137(19) 0.0005(19)
C4g 0.0229(19) 0.027(2) 0.031(2) 0.0014(17) 0.0099(17) 0.0013(17)
C1'g 0.029(2) 0.044(3) 0.033(2) 0.006(2) 0.0155(19) 0.002(2)
C5'g 0.032(2) 0.055(3) 0.047(3) 0.001(2) 0.022(2) 0.002(2)
C4'g 0.037(2) 0.046(3) 0.041(3) -0.002(2) 0.026(2) 0.001(2)
C2'g 0.029(2) 0.048(3) 0.036(2) -0.002(2) 0.013(2) -0.002(2)
S3'h 0.0392(6) 0.0373(6) 0.0359(6) -0.0017(5) 0.0189(5) -0.0032(5)
O1'h 0.0302(15) 0.0358(16) 0.0418(17) 0.0017(13) 0.0224(14) -0.0007(13)
O2h 0.0228(14) 0.058(2) 0.0286(16) 0.0010(14) 0.0072(13) -0.0031(14)
N1h 0.0250(17) 0.0379(19) 0.0284(18) 0.0017(15) 0.0128(15) 0.0000(15)
N3h 0.0234(16) 0.0360(19) 0.0282(18) -0.0017(15) 0.0104(15) -0.0042(15)
N4h 0.0230(17) 0.046(2) 0.0306(19) 0.0070(16) 0.0125(15) -0.0010(16)
O5'h 0.0428(19) 0.055(2) 0.060(2) -0.0068(17) 0.0312(18) -0.0088(17)
C4h 0.027(2) 0.029(2) 0.030(2) 0.0025(17) 0.0096(18) 0.0007(17)
C4'h 0.029(2) 0.042(3) 0.030(2) 0.0004(19) 0.0159(19) -0.0032(19)
C5h 0.0215(19) 0.044(2) 0.030(2) 0.0041(19) 0.0097(17) -0.0029(18)
C2'h 0.029(2) 0.051(3) 0.028(2) 0.0008(19) 0.0139(19) 0.003(2)
C2h 0.023(2) 0.037(2) 0.032(2) 0.0010(19) 0.0122(19) -0.0034(18)
C6h 0.027(2) 0.036(2) 0.036(2) 0.0004(19) 0.0140(19) -0.0027(18)
C1'h 0.0234(19) 0.040(2) 0.034(2) -0.0052(19) 0.0127(18) -0.0006(18)
C5'h 0.029(2) 0.056(3) 0.035(2) 0.000(2) 0.017(2) -0.004(2)
O4xMa 0.0392(17) 0.065(2) 0.0371(19) -0.0140(16) 0.0159(16) 0.0035(16)
O1yMa 0.069(3) 0.072(3) 0.050(2) -0.013(2) -0.002(2) 0.034(2)
O1xMa 0.062(2) 0.071(3) 0.034(2) 0.0032(18) 0.0114(17) 0.007(2)
C4Ma 0.040(3) 0.064(3) 0.035(3) -0.007(2) 0.010(2) 0.010(3)
C2Ma 0.054(3) 0.050(3) 0.037(3) 0.001(2) 0.020(2) 0.013(2)
O4yMa 0.089(4) 0.140(5) 0.056(3) -0.045(3) -0.019(3) 0.081(4)
C3Ma 0.049(3) 0.052(3) 0.037(3) 0.003(2) 0.014(2) 0.013(2)
C1Ma 0.040(3) 0.047(3) 0.043(3) -0.005(2) 0.012(2) 0.002(2)
O4yMb 0.046(2) 0.067(2) 0.042(2) -0.0002(18) 0.0181(16) -0.0079(18)
O1xMb 0.053(2) 0.053(2) 0.047(2) 0.0032(16) 0.0229(18) 0.0002(18)
O1yMb 0.052(2) 0.088(3) 0.0336(19) 0.0029(19) 0.0143(17) -0.013(2)
C3Mb 0.058(3) 0.047(3) 0.041(3) 0.006(2) 0.025(3) 0.007(3)
O4xMb 0.089(3) 0.096(3) 0.054(2) 0.018(2) 0.030(2) -0.029(3)
C1Mb 0.040(3) 0.047(3) 0.043(3) -0.001(2) 0.023(2) 0.008(2)
C2Mb 0.049(3) 0.062(3) 0.038(3) -0.005(2) 0.014(2) 0.001(3)
C4Mb 0.054(3) 0.051(3) 0.046(3) 0.007(2) 0.027(3) 0.009(3)
O2IA 0.123(5) 0.138(6) 0.131(6) -0.026(5) 0.061(5) -0.030(5)
C3IA 0.206(13) 0.237(15) 0.104(8) -0.033(8) 0.107(9) -0.119(12)
C1IA 0.240(14) 0.143(9) 0.054(5) -0.009(5) 0.043(7) 0.104(10)
C2IA 0.049(4) 0.086(6) 0.227(13) 0.048(7) 0.032(6) 0.030(4)
Cl1 0.0408(6) 0.0607(8) 0.0549(7) -0.0026(6) 0.0256(6) -0.0022(6)
Cl2 0.0358(6) 0.0732(9) 0.0658(9) -0.0114(7) 0.0275(6) -0.0060(6)
O1W 0.048(2) 0.068(2) 0.0413(19) -0.0060(17) 0.0235(17) -0.0059(18)
O2W 0.072(3) 0.044(2) 0.042(2) 0.0078(16) 0.0185(19) 0.0093(18)
O3W 0.042(2) 0.067(2) 0.065(2) -0.024(2) 0.0258(19) -0.0055(18)
O4W 0.112(5) 0.117(5) 0.103(4) -0.028(3) 0.061(4) -0.016(4)

loop_
_atom_type_symbol
_atom_type_description
_atom_type_scat_dispersion_real
_atom_type_scat_dispersion_imag
_atom_type_scat_source
C C 0.0033 0.0016 'International Tables Vol C Tables 4.2.6.8 and 6.1.1.4'
H H 0.0000 0.0000 'International Tables Vol C Tables 4.2.6.8 and 6.1.1.4'
N N 0.0061 0.0033 'International Tables Vol C Tables 4.2.6.8 and 6.1.1.4'
O O 0.0106 0.0060 'International Tables Vol C Tables 4.2.6.8 and 6.1.1.4'
S S 0.1246 0.1234 'International Tables Vol C Tables 4.2.6.8 and 6.1.1.4'
Cl Cl 0.1484 0.1585 'International Tables Vol C Tables 4.2.6.8 and 6.1.1.4'

loop_
_geom_angle_atom_site_label_1
_geom_angle_atom_site_label_2
_geom_angle_atom_site_label_3
_geom_angle
C2'a S3'a C4'a 81.8(7)
C6a N1a C2a 120.6(4)
C6a N1a C1'a 123.2(4)
C2a N1a C1'a 116.1(4)
C4a N3a C2a 123.5(4)
C6a C5a C4a 117.7(5)
N4a C4a N3a 118.8(4)
N4a C4a C5a 122.5(5)
N3a C4a C5a 118.7(5)
C4'a O1'a C1'a 114.0(5)
O2a C2a N3a 120.8(4)
O2a C2a N1a 122.3(4)
N3a C2a N1a 116.9(4)
C5a C6a N1a 122.4(5)
O1'a C1'a C2'a 104.5(6)
O1'a C1'a N1a 107.3(4)
C2'a C1'a N1a 111.4(8)
O1'a C4'a C5'a 115.3(5)
O1'a C4'a S3'a 99.1(4)
C5'a C4'a S3'a 98.7(6)
O5'a C5'a C4'a 124.4(7)
S3'a C2'a C1'a 119.3(7)
C2'b S3'b C4'b 90.5(2)
C2b N3b C4b 120.2(4)
C6b N1b C2b 121.6(4)
C6b N1b C1'b 120.6(4)
C2b N1b C1'b 117.7(4)
C6b C5b C4b 117.5(4)
N4b C4b N3b 117.8(4)
N4b C4b C5b 120.8(4)
N3b C4b C5b 121.3(4)
C4'b O1'b C1'b 113.1(4)
O2b C2b N3b 122.4(4)
O2b C2b N1b 119.4(4)
N3b C2b N1b 118.2(4)
O1'b C1'b N1b 107.3(4)
O1'b C1'b C2'b 106.9(4)
N1b C1'b C2'b 112.4(4)
C5b C6b N1b 120.9(4)
O1'b C4'b C5'b 109.9(5)
O1'b C4'b S3'b 108.5(3)
C5'b C4'b S3'b 113.3(4)
C1'b C2'b S3'b 103.3(3)
O5'b C5'b C4'b 116.0(5)
C2'c S3'c C4'c 90.7(2)
C4c N3c C2c 121.7(4)
C6c N1c C2c 120.6(4)
C6c N1c C1'c 121.4(4)
C2c N1c C1'c 118.0(4)
N4c C4c N3c 118.8(4)
N4c C4c C5c 120.9(4)
N3c C4c C5c 120.3(4)
C5c C6c N1c 121.4(4)
O2c C2c N3c 122.7(4)
O2c C2c N1c 119.2(4)
N3c C2c N1c 118.1(4)
C6c C5c C4c 117.8(4)
O1'c C1'c N1c 105.9(4)
O1'c C1'c C2'c 106.2(4)
N1c C1'c C2'c 113.6(4)
C1'c O1'c C4'c 110.6(4)
O1'c C4'c C5'c 107.5(5)
O1'c C4'c S3'c 106.7(3)
C5'c C4'c S3'c 113.8(4)
O5'c C5'c C4'c 113.7(5)
C1'c C2'c S3'c 102.8(4)
C2'd S3'd C4'd 88.6(3)
C4d N3d C2d 125.0(4)
C2d N1d C6d 121.1(4)
C2d N1d C1'd 117.1(4)
C6d N1d C1'd 121.7(4)
C1'd O1'd C4'd 111.4(4)
N4d C4d N3d 120.0(4)
N4d C4d C5d 122.0(4)
N3d C4d C5d 118.0(4)
C5d C6d N1d 122.0(4)
C6d C5d C4d 117.7(4)
O2d C2d N1d 122.2(4)
O2d C2d N3d 121.7(4)
N1d C2d N3d 116.1(4)
O1'd C4'd C5'd 108.3(5)
O1'd C4'd S3'd 108.1(4)
C5'd C4'd S3'd 112.9(5)
O1'd C1'd N1d 106.4(4)
O1'd C1'd C2'd 110.5(4)
N1d C1'd C2'd 111.4(4)
O5'd C5'd C4'd 110.3(5)
C1'd C2'd S3'd 102.5(4)
C4'e S3'e C2'e 87.7(2)
C1'e O1'e C4'e 113.9(3)
C6e N1e C2e 120.0(4)
C6e N1e C1'e 121.6(3)
C2e N1e C1'e 118.2(3)
C4e N3e C2e 123.1(4)
N4e C4e N3e 119.9(4)
N4e C4e C5e 121.4(4)
N3e C4e C5e 118.6(4)
C6e C5e C4e 117.8(4)
O1'e C4'e C5'e 108.7(4)
O1'e C4'e S3'e 107.4(3)
C5'e C4'e S3'e 114.2(4)
O1'e C1'e N1e 109.3(3)
O1'e C1'e C2'e 108.9(4)
N1e C1'e C2'e 112.6(4)
O2e C2e N3e 122.3(4)
O2e C2e N1e 119.7(4)
N3e C2e N1e 118.0(4)
C1'e C2'e S3'e 103.6(3)
O5'e C5'e C4'e 110.2(5)
C5e C6e N1e 122.3(4)
C2'f S3'f C4'f 86.6(2)
C6f N1f C2f 120.7(3)
C6f N1f C1'f 122.6(3)
C2f N1f C1'f 116.7(3)
C1'f O1'f C4'f 113.5(3)
C4f N3f C2f 121.9(3)
O2f C2f N3f 122.2(4)
O2f C2f N1f 120.2(4)
N3f C2f N1f 117.6(4)
O1'f C1'f N1f 108.5(3)
O1'f C1'f C2'f 109.1(3)
N1f C1'f C2'f 111.4(4)
N4f C4f N3f 119.0(4)
N4f C4f C5f 120.9(4)
N3f C4f C5f 120.0(4)
C6f C5f C4f 118.0(4)
O1'f C4'f C5'f 109.7(4)
O1'f C4'f S3'f 105.9(3)
C5'f C4'f S3'f 114.1(3)
C1'f C2'f S3'f 104.1(3)
C5f C6f N1f 121.7(4)
O5'f C5'f C4'f 113.5(4)
C4'g S3'g C2'g 87.2(2)
C1'g O1'g C4'g 113.7(3)
C6g N1g C2g 120.3(4)
C6g N1g C1'g 122.1(3)
C2g N1g C1'g 117.4(3)
C4g N3g C2g 119.4(4)
O2g C2g N3g 121.2(4)
O2g C2g N1g 118.6(4)
N3g C2g N1g 120.2(4)
C5g C6g N1g 121.1(4)
C6g C5g C4g 118.1(4)
N4g C4g N3g 118.2(4)
N4g C4g C5g 120.9(4)
N3g C4g C5g 121.0(4)
O1'g C1'g N1g 108.3(3)
O1'g C1'g C2'g 109.6(4)
N1g C1'g C2'g 112.3(4)
O5'g C5'g C4'g 115.3(4)
O1'g C4'g C5'g 109.3(4)
O1'g C4'g S3'g 106.8(3)
C5'g C4'g S3'g 114.4(3)
C1'g C2'g S3'g 103.9(3)
C2'h S3'h C4'h 86.0(2)
C1'h O1'h C4'h 112.1(3)
C6h N1h C2h 121.7(4)
C6h N1h C1'h 122.5(3)
C2h N1h C1'h 115.8(3)
C4h N3h C2h 124.9(4)
N4h C4h N3h 119.2(4)
N4h C4h C5h 122.8(4)
N3h C4h C5h 118.1(4)
O1'h C4'h C5'h 108.0(4)
O1'h C4'h S3'h 106.3(3)
C5'h C4'h S3'h 114.1(3)
C6h C5h C4h 118.4(4)
C1'h C2'h S3'h 104.0(3)
O2h C2h N3h 122.2(4)
O2h C2h N1h 122.4(4)
N3h C2h N1h 115.4(3)
C5h C6h N1h 121.4(4)
O1'h C1'h N1h 107.0(3)
O1'h C1'h C2'h 109.7(3)
N1h C1'h C2'h 112.0(3)
O5'h C5'h C4'h 108.8(4)
O4xMa C4Ma O4yMa 122.0(5)
O4xMa C4Ma C3Ma 118.9(5)
O4yMa C4Ma C3Ma 119.1(5)
C3Ma C2Ma C1Ma 131.0(5)
C2Ma C3Ma C4Ma 130.4(5)
O1xMa C1Ma O1yMa 122.1(5)
O1xMa C1Ma C2Ma 119.0(5)
O1yMa C1Ma C2Ma 118.8(5)
C2Mb C3Mb C4Mb 130.5(5)
O1xMb C1Mb O1yMb 123.5(5)
O1xMb C1Mb C2Mb 117.0(5)
O1yMb C1Mb C2Mb 119.2(5)
C3Mb C2Mb C1Mb 131.0(5)
O4xMb C4Mb O4yMb 121.7(5)
O4xMb C4Mb C3Mb 118.1(5)
O4yMb C4Mb C3Mb 120.1(5)
O2IA C2IA C3IA 110.8(10)
O2IA C2IA C1IA 109.7(7)
C3IA C2IA C1IA 108.9(11)

loop_
_geom_bond_atom_site_label_1
_geom_bond_atom_site_label_2
_geom_bond_distance
S3'a C2'a 1.551(14)
S3'a C4'a 2.009(8)
O2a C2a 1.234(6)
N1a C6a 1.371(7)
N1a C2a 1.378(6)
N1a C1'a 1.482(7)
N3a C4a 1.361(6)
N3a C2a 1.374(6)
N4a C4a 1.313(6)
C5a C6a 1.357(8)
C5a C4a 1.414(7)
O1'a C4'a 1.391(7)
O1'a C1'a 1.409(6)
C2'a' S3'a' 1.81(3)
C1'a C2'a 1.432(18)
C4'a C5'a 1.441(9)
O5'a C5'a 1.289(9)
S3'b C2'b 1.796(5)
S3'b C4'b 1.825(6)
O2b C2b 1.230(5)
N3b C2b 1.350(6)
N3b C4b 1.362(6)
N1b C6b 1.358(6)
N1b C2b 1.406(6)
N1b C1'b 1.473(6)
C5b C6b 1.338(7)
C5b C4b 1.429(6)
N4b C4b 1.300(6)
O1'b C4'b 1.401(6)
O1'b C1'b 1.403(6)
C1'b C2'b 1.513(7)
C4'b C5'b 1.522(8)
C5'b O5'b 1.381(8)
S3'c C2'c 1.811(5)
S3'c C4'c 1.849(5)
O2c C2c 1.243(5)
N3c C4c 1.335(5)
N3c C2c 1.360(5)
N1c C6c 1.374(6)
N1c C2c 1.383(5)
N1c C1'c 1.455(6)
C4c N4c 1.325(6)
C4c C5c 1.428(6)
C6c C5c 1.330(7)
C1'c O1'c 1.418(6)
C1'c C2'c 1.491(7)
O1'c C4'c 1.434(6)
O5'c C5'c 1.395(7)
C4'c C5'c 1.482(8)
S3'd C2'd 1.794(5)
S3'd C4'd 1.842(7)
O2d C2d 1.225(5)
N3d C4d 1.341(5)
N3d C2d 1.372(6)
N4d C4d 1.306(6)
N1d C2d 1.362(5)
N1d C6d 1.387(6)
N1d C1'd 1.473(6)
O1'd C1'd 1.426(6)
O1'd C4'd 1.442(6)
C4d C5d 1.427(6)
C6d C5d 1.342(6)
C4'd C5'd 1.492(8)
C1'd C2'd 1.502(8)
C5'd O5'd 1.382(8)
S3'e C4'e 1.801(5)
S3'e C2'e 1.802(5)
O1'e C1'e 1.397(5)
O1'e C4'e 1.438(6)
N1e C6e 1.362(6)
N1e C2e 1.379(5)
N1e C1'e 1.482(5)
O2e C2e 1.251(5)
N4e C4e 1.308(5)
N3e C4e 1.343(5)
N3e C2e 1.356(6)
C4e C5e 1.427(6)
C5e C6e 1.342(6)
C4'e C5'e 1.513(7)
C1'e C2'e 1.529(7)
C5'e O5'e 1.371(8)
S3'f C2'f 1.794(5)
S3'f C4'f 1.824(5)
N1f C6f 1.371(5)
N1f C2f 1.384(5)
N1f C1'f 1.480(5)
O1'f C1'f 1.403(5)
O1'f C4'f 1.436(5)
O2f C2f 1.233(5)
N3f C4f 1.337(5)
N3f C2f 1.373(6)
N4f C4f 1.332(5)
C1'f C2'f 1.533(6)
C4f C5f 1.428(6)
C5f C6f 1.330(6)
C4'f C5'f 1.504(6)
C5'f O5'f 1.425(7)
S3'g C4'g 1.811(5)
S3'g C2'g 1.812(5)
O2g C2g 1.256(5)
O1'g C1'g 1.406(5)
O1'g C4'g 1.432(5)
N1g C6g 1.359(5)
N1g C2g 1.384(5)
N1g C1'g 1.483(6)
N4g C4g 1.331(5)
N3g C4g 1.351(5)
N3g C2g 1.350(6)
O5'g C5'g 1.396(6)
C6g C5g 1.336(6)
C5g C4g 1.425(6)
C1'g C2'g 1.513(7)
C5'g C4'g 1.523(6)
S3'h C2'h 1.799(5)
S3'h C4'h 1.811(5)
O1'h C1'h 1.406(5)
O1'h C4'h 1.434(5)
O2h C2h 1.214(5)
N1h C6h 1.366(5)
N1h C2h 1.387(5)
N1h C1'h 1.510(5)
N3h C4h 1.342(5)
N3h C2h 1.376(5)
N4h C4h 1.332(5)
O5'h C5'h 1.429(6)
C4h C5h 1.421(6)
C4'h C5'h 1.506(6)
C5h C6h 1.356(6)
C2'h C1'h 1.518(7)
O4xMa C4Ma 1.230(6)
O1yMa C1Ma 1.270(6)
O1xMa C1Ma 1.207(6)
C4Ma O4yMa 1.269(7)
C4Ma C3Ma 1.462(7)
C2Ma C3Ma 1.344(7)
C2Ma C1Ma 1.495(7)
O4yMb C4Mb 1.284(6)
O1xMb C1Mb 1.230(6)
O1yMb C1Mb 1.277(6)
C3Mb C2Mb 1.328(8)
C3Mb C4Mb 1.486(8)
O4xMb C4Mb 1.202(7)
C1Mb C2Mb 1.500(7)
O2IA C2IA 1.353(11)
C3IA C2IA 1.468(16)
C1IA C2IA 1.575(12)
